data_7046511
loop_
_publ_author_name
'Shiga, Takuya'
'Kumamaru, Rina'
'Newton, Graham N.'
'Oshio, Hiroki'

_publ_section_title
;
 Cobalt complexes with redox-active anthraquinone-type ligands.
;
_journal_issue 23
_journal_name_full 'Dalton transactions (Cambridge, England : 2003)'
_journal_page_first 7804
_journal_page_last 7811
_journal_paper_doi 10.1039/c8dt00586a
_journal_volume 47
_journal_year 2018
_chemical_formula_moiety 'C40 H20 N6 O4 Zn'
_chemical_formula_sum 'C40 H20 N6 O4 Zn'
_chemical_formula_weight 713.99
_space_group_crystal_system triclinic
_space_group_IT_number 2
_space_group_name_Hall '-P 1'
_space_group_name_H-M_alt 'P -1'
_symmetry_space_group_name_Hall '-P 1'
_symmetry_space_group_name_H-M 'P -1'
_atom_sites_solution_hydrogens geom
_audit_creation_method SHELXL-2013
_audit_update_record
;
2018-02-12 deposited with the CCDC.
2018-05-14 downloaded from the CCDC.
;
_cell_angle_alpha 94.847(4)
_cell_angle_beta 93.595(4)
_cell_angle_gamma 114.278(4)
_cell_formula_units_Z 2
_cell_length_a 10.681(3)
_cell_length_b 10.758(2)
_cell_length_c 14.402(3)
_cell_measurement_reflns_used 957
_cell_measurement_temperature 100(2)
_cell_measurement_theta_max 25.4305
_cell_measurement_theta_min 2.6665
_cell_volume 1494.5(6)
_computing_cell_refinement 'Bruker SMART'
_computing_data_collection 'Bruker SMART'
_computing_data_reduction 'Bruker SHELXTL'
_computing_molecular_graphics 'Bruker SHELXTL'
_computing_publication_material 'Bruker SHELXTL'
_computing_structure_refinement 'SHELXL-2013 (Sheldrick, 2013)'
_computing_structure_solution 'Bruker SHELXTL'
_diffrn_ambient_temperature 100(2)
_diffrn_measured_fraction_theta_full 0.986
_diffrn_measured_fraction_theta_max 0.983
_diffrn_measurement_device_type 'CCD area detector'
_diffrn_measurement_method 'phi and omega scans'
_diffrn_radiation_monochromator graphite
_diffrn_radiation_source 'sealed tube'
_diffrn_radiation_type MoK\a
_diffrn_radiation_wavelength 0.71073
_diffrn_reflns_av_R_equivalents 0.0213
_diffrn_reflns_av_unetI/netI 0.0450
_diffrn_reflns_Laue_measured_fraction_full 0.986
_diffrn_reflns_Laue_measured_fraction_max 0.983
_diffrn_reflns_limit_h_max 12
_diffrn_reflns_limit_h_min -5
_diffrn_reflns_limit_k_max 12
_diffrn_reflns_limit_k_min -13
_diffrn_reflns_limit_l_max 17
_diffrn_reflns_limit_l_min -17
_diffrn_reflns_number 8171
_diffrn_reflns_point_group_measured_fraction_full 0.986
_diffrn_reflns_point_group_measured_fraction_max 0.983
_diffrn_reflns_theta_full 25.242
_diffrn_reflns_theta_max 25.502
_diffrn_reflns_theta_min 1.427
_exptl_absorpt_coefficient_mu 0.881
_exptl_absorpt_correction_T_max 0.8436
_exptl_absorpt_correction_T_min 0.7196
_exptl_absorpt_correction_type empirical
_exptl_absorpt_process_details SADABS
_exptl_crystal_colour 'dark brown'
_exptl_crystal_density_diffrn 1.587
_exptl_crystal_density_method 'not measured'
_exptl_crystal_description plates
_exptl_crystal_F_000 728
_exptl_crystal_size_max 0.400
_exptl_crystal_size_mid 0.200
_exptl_crystal_size_min 0.200
_refine_diff_density_max 0.901
_refine_diff_density_min -0.751
_refine_diff_density_rms 0.086
_refine_ls_extinction_method none
_refine_ls_goodness_of_fit_ref 0.849
_refine_ls_hydrogen_treatment constr
_refine_ls_matrix_type full
_refine_ls_number_parameters 460
_refine_ls_number_reflns 5454
_refine_ls_number_restraints 0
_refine_ls_restrained_S_all 0.849
_refine_ls_R_factor_all 0.0547
_refine_ls_R_factor_gt 0.0441
_refine_ls_shift/su_max 0.000
_refine_ls_shift/su_mean 0.000
_refine_ls_structure_factor_coef Fsqd
_refine_ls_weighting_details 'w=1/[\s^2^(Fo^2^)+(0.1000P)^2^] where P=(Fo^2^+2Fc^2^)/3'
_refine_ls_weighting_scheme calc
_refine_ls_wR_factor_gt 0.1135
_refine_ls_wR_factor_ref 0.1203
_reflns_Friedel_coverage 0.000
_reflns_number_gt 4407
_reflns_number_total 5454
_reflns_threshold_expression 'I > 2\s(I)'
_cod_data_source_file c8dt00586a2.cif
_cod_data_source_block Comp6_[Zn(L1)2]
_cod_depositor_comments 'Adding full bibliography for 7046510--7046515.cif.'
_cod_database_code 7046511
_shelx_space_group_comment
;
The symmetry employed for this shelxl refinement is uniquely defined
by the following loop, which should always be used as a source of
symmetry information in preference to the above space-group names.
They are only intended as comments.
;
_shelx_estimated_absorpt_t_min 0.720
_shelx_estimated_absorpt_t_max 0.844
_shelxl_version_number 2013-4

loop_
_space_group_symop_operation_xyz
'x, y, z'
'-x, -y, -z'

loop_
_atom_site_label
_atom_site_type_symbol
_atom_site_fract_x
_atom_site_fract_y
_atom_site_fract_z
_atom_site_U_iso_or_equiv
_atom_site_adp_type
_atom_site_occupancy
_atom_site_site_symmetry_order
_atom_site_calc_flag
_atom_site_refinement_flags_posn
_atom_site_refinement_flags_adp
Zn1 Zn 0.83023(3) 0.32105(3) 0.24843(2) 0.02232(13) Uani 1 1 d . .
N1 N 0.7746(2) 0.2390(2) 0.11730(14) 0.0212(5) Uani 1 1 d . .
N2 N 0.8151(2) 0.1137(2) -0.00449(15) 0.0223(5) Uani 1 1 d . .
N3 N 0.9878(2) 0.2528(2) 0.23091(14) 0.0215(5) Uani 1 1 d . .
N4 N 0.8119(2) 0.3675(2) 0.37898(14) 0.0196(5) Uani 1 1 d . .
N5 N 0.8437(2) 0.5317(2) 0.50085(15) 0.0213(5) Uani 1 1 d . .
N6 N 0.9350(2) 0.5461(2) 0.26187(14) 0.0206(5) Uani 1 1 d . .
O1 O 0.6118(2) 0.3741(2) 0.18929(13) 0.0294(5) Uani 1 1 d . .
O2 O 0.2593(2) 0.1698(2) -0.12506(14) 0.0329(5) Uani 1 1 d . .
O3 O 0.7279(2) 0.0900(2) 0.30860(12) 0.0261(4) Uani 1 1 d . .
O4 O 0.6016(2) -0.0538(2) 0.65206(13) 0.0305(5) Uani 1 1 d . .
C1 C 0.6724(3) 0.2107(3) 0.04618(17) 0.0208(6) Uani 1 1 d . .
C2 C 0.5598(3) 0.2452(3) 0.03892(18) 0.0215(6) Uani 1 1 d . .
C3 C 0.5388(3) 0.3356(3) 0.11360(18) 0.0225(6) Uani 1 1 d . .
C4 C 0.4281(3) 0.3826(3) 0.09301(18) 0.0226(6) Uani 1 1 d . .
C5 C 0.4125(3) 0.4797(3) 0.15622(19) 0.0264(6) Uani 1 1 d . .
H5A H 0.4712 0.5138 0.2135 0.032 Uiso 1 1 calc R U
C6 C 0.3128(3) 0.5267(3) 0.1363(2) 0.0301(7) Uani 1 1 d . .
H6 H 0.3042 0.5940 0.1794 0.036 Uiso 1 1 calc R U
C7 C 0.2247(3) 0.4761(3) 0.0535(2) 0.0299(7) Uani 1 1 d . .
H7 H 0.1562 0.5088 0.0397 0.036 Uiso 1 1 calc R U
C8 C 0.2376(3) 0.3775(3) -0.0088(2) 0.0270(6) Uani 1 1 d . .
H8 H 0.1765 0.3414 -0.0650 0.032 Uiso 1 1 calc R U
C9 C 0.3386(3) 0.3314(3) 0.01027(18) 0.0226(6) Uani 1 1 d . .
C10 C 0.3485(3) 0.2250(3) -0.05866(18) 0.0240(6) Uani 1 1 d . .
C11 C 0.4696(3) 0.1929(3) -0.04437(17) 0.0220(6) Uani 1 1 d . .
C12 C 0.4932(3) 0.1116(3) -0.11711(18) 0.0234(6) Uani 1 1 d . .
H12 H 0.4285 0.0759 -0.1715 0.028 Uiso 1 1 calc R U
C13 C 0.6064(3) 0.0826(3) -0.11172(18) 0.0244(6) Uani 1 1 d . .
H13 H 0.6229 0.0308 -0.1624 0.029 Uiso 1 1 calc R U
C14 C 0.6977(3) 0.1316(3) -0.02892(17) 0.0212(6) Uani 1 1 d . .
C15 C 0.8538(3) 0.1777(3) 0.08265(18) 0.0214(6) Uani 1 1 d . .
C16 C 0.9726(3) 0.1850(3) 0.14436(17) 0.0201(6) Uani 1 1 d . .
C17 C 1.0888(3) 0.2596(3) 0.29391(18) 0.0240(6) Uani 1 1 d . .
H17 H 1.0982 0.3048 0.3552 0.029 Uiso 1 1 calc R U
C18 C 1.1802(3) 0.2026(3) 0.2723(2) 0.0256(6) Uani 1 1 d . .
H18 H 1.2514 0.2089 0.3180 0.031 Uiso 1 1 calc R U
C19 C 1.1658(3) 0.1364(3) 0.18308(19) 0.0251(6) Uani 1 1 d . .
H19 H 1.2282 0.0980 0.1664 0.030 Uiso 1 1 calc R U
C20 C 1.0605(3) 0.1268(3) 0.11869(19) 0.0241(6) Uani 1 1 d . .
H20 H 1.0485 0.0806 0.0574 0.029 Uiso 1 1 calc R U
C21 C 0.7641(3) 0.3008(3) 0.45454(17) 0.0197(5) Uani 1 1 d . .
C22 C 0.7141(3) 0.1618(3) 0.46638(17) 0.0207(6) Uani 1 1 d . .
C23 C 0.7067(3) 0.0594(3) 0.38838(18) 0.0214(6) Uani 1 1 d . .
C24 C 0.6729(3) -0.0826(3) 0.41010(18) 0.0222(6) Uani 1 1 d . .
C25 C 0.6817(3) -0.1777(3) 0.34156(19) 0.0254(6) Uani 1 1 d . .
H25 H 0.7091 -0.1512 0.2822 0.030 Uiso 1 1 calc R U
C26 C 0.6506(3) -0.3101(3) 0.3604(2) 0.0287(7) Uani 1 1 d . .
H26 H 0.6602 -0.3737 0.3147 0.034 Uiso 1 1 calc R U
C27 C 0.6055(3) -0.3508(3) 0.4453(2) 0.0301(7) Uani 1 1 d . .
H27 H 0.5823 -0.4429 0.4571 0.036 Uiso 1 1 calc R U
C28 C 0.5940(3) -0.2579(3) 0.5135(2) 0.0274(6) Uani 1 1 d . .
H28 H 0.5603 -0.2871 0.5711 0.033 Uiso 1 1 calc R U
C29 C 0.6320(3) -0.1217(3) 0.49740(19) 0.0226(6) Uani 1 1 d . .
C30 C 0.6322(3) -0.0195(3) 0.57476(18) 0.0228(6) Uani 1 1 d . .
C31 C 0.6772(3) 0.1253(3) 0.55536(18) 0.0206(6) Uani 1 1 d . .
C32 C 0.6876(3) 0.2259(3) 0.62847(18) 0.0229(6) Uani 1 1 d . .
H32 H 0.6579 0.1983 0.6872 0.027 Uiso 1 1 calc R U
C33 C 0.7397(3) 0.3629(3) 0.61694(18) 0.0235(6) Uani 1 1 d . .
H33 H 0.7467 0.4293 0.6672 0.028 Uiso 1 1 calc R U
C34 C 0.7823(3) 0.4031(3) 0.53020(17) 0.0208(6) Uani 1 1 d . .
C35 C 0.8593(3) 0.5022(3) 0.41191(18) 0.0209(6) Uani 1 1 d . .
C36 C 0.9247(3) 0.6025(3) 0.34716(17) 0.0202(6) Uani 1 1 d . .
C37 C 0.9921(3) 0.6295(3) 0.19884(19) 0.0260(6) Uani 1 1 d . .
H37 H 1.0001 0.5902 0.1392 0.031 Uiso 1 1 calc R U
C38 C 1.0408(3) 0.7716(3) 0.2156(2) 0.0268(6) Uani 1 1 d . .
H38 H 1.0807 0.8280 0.1686 0.032 Uiso 1 1 calc R U
C39 C 1.0297(3) 0.8283(3) 0.3025(2) 0.0265(6) Uani 1 1 d . .
H39 H 1.0609 0.9249 0.3159 0.032 Uiso 1 1 calc R U
C40 C 0.9727(3) 0.7435(3) 0.36993(19) 0.0255(6) Uani 1 1 d . .
H40 H 0.9666 0.7811 0.4307 0.031 Uiso 1 1 calc R U

loop_
_atom_site_aniso_label
_atom_site_aniso_U_11
_atom_site_aniso_U_22
_atom_site_aniso_U_33
_atom_site_aniso_U_23
_atom_site_aniso_U_13
_atom_site_aniso_U_12
Zn1 0.0284(2) 0.0248(2) 0.01443(18) -0.00185(12) -0.00141(13) 0.01321(15)
N1 0.0254(12) 0.0237(12) 0.0153(11) 0.0011(9) -0.0017(9) 0.0121(11)
N2 0.0273(13) 0.0251(12) 0.0157(11) 0.0008(9) -0.0008(9) 0.0130(11)
N3 0.0265(13) 0.0218(12) 0.0159(11) 0.0009(9) -0.0004(9) 0.0105(10)
N4 0.0238(12) 0.0190(11) 0.0156(11) -0.0004(9) -0.0036(9) 0.0097(10)
N5 0.0258(12) 0.0219(12) 0.0176(11) -0.0007(9) 0.0003(9) 0.0122(10)
N6 0.0217(12) 0.0230(12) 0.0171(11) 0.0007(9) -0.0028(9) 0.0102(10)
O1 0.0331(12) 0.0389(12) 0.0180(10) -0.0033(8) -0.0040(8) 0.0192(10)
O2 0.0334(12) 0.0393(12) 0.0259(11) -0.0040(9) -0.0084(9) 0.0181(10)
O3 0.0335(11) 0.0256(10) 0.0175(10) -0.0009(8) 0.0007(8) 0.0116(9)
O4 0.0340(12) 0.0324(11) 0.0208(10) 0.0054(8) 0.0004(9) 0.0096(10)
C1 0.0262(15) 0.0199(13) 0.0146(12) 0.0015(10) -0.0013(11) 0.0087(12)
C2 0.0250(14) 0.0210(14) 0.0167(13) 0.0032(10) -0.0001(11) 0.0078(12)
C3 0.0252(15) 0.0224(14) 0.0179(13) 0.0018(11) 0.0003(11) 0.0082(12)
C4 0.0245(14) 0.0225(14) 0.0205(13) 0.0054(11) 0.0043(11) 0.0088(12)
C5 0.0306(16) 0.0259(15) 0.0214(14) 0.0026(11) 0.0016(12) 0.0109(13)
C6 0.0410(18) 0.0253(15) 0.0273(15) 0.0027(12) 0.0102(13) 0.0163(14)
C7 0.0345(17) 0.0333(16) 0.0296(15) 0.0091(13) 0.0054(13) 0.0205(15)
C8 0.0294(16) 0.0308(16) 0.0229(14) 0.0058(12) 0.0002(12) 0.0145(14)
C9 0.0256(15) 0.0233(14) 0.0177(13) 0.0052(11) 0.0029(11) 0.0084(12)
C10 0.0274(15) 0.0246(14) 0.0187(13) 0.0037(11) -0.0014(12) 0.0101(13)
C11 0.0263(15) 0.0228(14) 0.0162(13) 0.0025(10) -0.0008(11) 0.0100(12)
C12 0.0279(15) 0.0226(14) 0.0180(13) 0.0008(11) -0.0057(11) 0.0104(13)
C13 0.0339(16) 0.0239(14) 0.0155(13) -0.0019(11) -0.0026(12) 0.0138(13)
C14 0.0264(15) 0.0224(14) 0.0161(12) 0.0022(10) -0.0010(11) 0.0120(12)
C15 0.0236(14) 0.0226(14) 0.0178(13) 0.0003(10) -0.0010(11) 0.0103(12)
C16 0.0262(14) 0.0166(13) 0.0153(12) 0.0013(10) -0.0017(11) 0.0076(12)
C17 0.0311(16) 0.0204(14) 0.0172(13) 0.0018(11) -0.0028(12) 0.0085(13)
C18 0.0247(15) 0.0226(14) 0.0275(14) 0.0024(11) -0.0062(12) 0.0091(13)
C19 0.0237(15) 0.0189(14) 0.0335(16) 0.0025(11) 0.0008(12) 0.0101(12)
C20 0.0255(15) 0.0195(14) 0.0255(14) -0.0020(11) -0.0015(12) 0.0090(12)
C21 0.0214(14) 0.0231(14) 0.0147(12) 0.0005(10) -0.0016(10) 0.0103(12)
C22 0.0195(13) 0.0248(14) 0.0177(13) 0.0003(11) -0.0036(10) 0.0103(12)
C23 0.0212(14) 0.0235(14) 0.0190(13) 0.0002(11) -0.0023(11) 0.0099(12)
C24 0.0190(14) 0.0240(14) 0.0211(13) 0.0001(11) -0.0052(11) 0.0080(12)
C25 0.0245(15) 0.0273(15) 0.0239(14) 0.0004(11) -0.0030(12) 0.0119(13)
C26 0.0248(15) 0.0270(15) 0.0353(16) -0.0041(12) -0.0066(13) 0.0146(13)
C27 0.0253(15) 0.0231(15) 0.0406(17) 0.0031(13) -0.0055(13) 0.0102(13)
C28 0.0248(15) 0.0288(16) 0.0264(15) 0.0051(12) -0.0045(12) 0.0095(13)
C29 0.0176(13) 0.0244(14) 0.0241(14) -0.0002(11) -0.0070(11) 0.0091(12)
C30 0.0184(14) 0.0287(15) 0.0200(13) 0.0038(11) -0.0039(11) 0.0093(12)
C31 0.0166(13) 0.0258(14) 0.0186(13) 0.0017(11) -0.0042(10) 0.0091(12)
C32 0.0230(14) 0.0306(15) 0.0152(12) 0.0033(11) -0.0013(11) 0.0116(13)
C33 0.0251(15) 0.0284(15) 0.0176(13) -0.0032(11) -0.0014(11) 0.0133(13)
C34 0.0212(14) 0.0248(14) 0.0176(13) -0.0004(11) -0.0023(11) 0.0120(12)
C35 0.0211(14) 0.0243(14) 0.0184(13) -0.0012(11) -0.0032(11) 0.0123(12)
C36 0.0194(13) 0.0239(14) 0.0188(13) 0.0005(10) -0.0036(10) 0.0118(12)
C37 0.0269(15) 0.0365(17) 0.0190(13) 0.0047(12) -0.0015(12) 0.0179(14)
C38 0.0233(15) 0.0284(15) 0.0261(14) 0.0080(12) -0.0004(12) 0.0078(13)
C39 0.0243(15) 0.0209(14) 0.0325(15) 0.0033(12) -0.0020(12) 0.0086(12)
C40 0.0256(15) 0.0275(15) 0.0231(14) -0.0012(11) -0.0022(12) 0.0123(13)

loop_
_atom_type_symbol
_atom_type_description
_atom_type_scat_dispersion_real
_atom_type_scat_dispersion_imag
_atom_type_scat_source
C C 0.0033 0.0016 'International Tables Vol C Tables 4.2.6.8 and 6.1.1.4'
H H 0.0000 0.0000 'International Tables Vol C Tables 4.2.6.8 and 6.1.1.4'
N N 0.0061 0.0033 'International Tables Vol C Tables 4.2.6.8 and 6.1.1.4'
O O 0.0106 0.0060 'International Tables Vol C Tables 4.2.6.8 and 6.1.1.4'
Zn Zn 0.2839 1.4301 'International Tables Vol C Tables 4.2.6.8 and 6.1.1.4'

loop_
_geom_angle_atom_site_label_1
_geom_angle_atom_site_label_2
_geom_angle_atom_site_label_3
_geom_angle
N4 Zn1 N1 158.72(10)
N4 Zn1 N3 113.63(9)
N1 Zn1 N3 81.55(9)
N4 Zn1 N6 79.24(9)
N1 Zn1 N6 112.24(9)
N3 Zn1 N6 105.22(9)
C15 N1 C1 104.0(2)
C15 N1 Zn1 114.48(17)
C1 N1 Zn1 141.23(19)
C15 N2 C14 102.5(2)
C17 N3 C16 118.8(2)
C17 N3 Zn1 129.14(18)
C16 N3 Zn1 111.89(17)
C35 N4 C21 104.2(2)
C35 N4 Zn1 117.73(18)
C21 N4 Zn1 138.05(18)
C35 N5 C34 102.5(2)
C37 N6 C36 118.2(2)
C37 N6 Zn1 130.43(18)
C36 N6 Zn1 111.05(17)
N1 C1 C2 131.6(2)
N1 C1 C14 106.9(2)
C2 C1 C14 121.5(2)
C1 C2 C11 116.6(2)
C1 C2 C3 121.8(2)
C11 C2 C3 121.6(2)
O1 C3 C2 121.8(3)
O1 C3 C4 120.8(2)
C2 C3 C4 117.4(2)
C5 C4 C9 118.8(3)
C5 C4 C3 120.3(2)
C9 C4 C3 120.8(2)
C6 C5 C4 120.6(3)
C6 C5 H5A 119.7
C4 C5 H5A 119.7
C5 C6 C7 120.3(3)
C5 C6 H6 119.8
C7 C6 H6 119.8
C8 C7 C6 119.4(3)
C8 C7 H7 120.3
C6 C7 H7 120.3
C9 C8 C7 120.5(3)
C9 C8 H8 119.8
C7 C8 H8 119.8
C8 C9 C4 120.3(3)
C8 C9 C10 118.6(2)
C4 C9 C10 121.1(2)
O2 C10 C11 122.5(3)
O2 C10 C9 119.9(3)
C11 C10 C9 117.6(2)
C2 C11 C12 121.4(3)
C2 C11 C10 120.4(2)
C12 C11 C10 118.1(2)
C13 C12 C11 122.0(2)
C13 C12 H12 119.0
C11 C12 H12 119.0
C12 C13 C14 118.0(2)
C12 C13 H13 121.0
C14 C13 H13 121.0
N2 C14 C13 129.7(2)
N2 C14 C1 109.9(2)
C13 C14 C1 120.3(3)
N2 C15 N1 116.6(2)
N2 C15 C16 125.4(2)
N1 C15 C16 117.9(2)
N3 C16 C20 121.9(2)
N3 C16 C15 114.1(2)
C20 C16 C15 124.1(2)
N3 C17 C18 122.0(2)
N3 C17 H17 119.0
C18 C17 H17 119.0
C19 C18 C17 118.8(3)
C19 C18 H18 120.6
C17 C18 H18 120.6
C20 C19 C18 119.5(3)
C20 C19 H19 120.3
C18 C19 H19 120.3
C19 C20 C16 119.1(2)
C19 C20 H20 120.5
C16 C20 H20 120.5
N4 C21 C22 131.1(2)
N4 C21 C34 107.1(2)
C22 C21 C34 121.7(2)
C21 C22 C31 117.4(2)
C21 C22 C23 120.4(2)
C31 C22 C23 122.1(2)
O3 C23 C22 121.7(2)
O3 C23 C24 121.0(2)
C22 C23 C24 117.3(2)
C25 C24 C29 120.2(3)
C25 C24 C23 118.9(2)
C29 C24 C23 120.9(2)
C26 C25 C24 119.8(3)
C26 C25 H25 120.1
C24 C25 H25 120.1
C25 C26 C27 120.4(3)
C25 C26 H26 119.8
C27 C26 H26 119.8
C26 C27 C28 120.4(3)
C26 C27 H27 119.8
C28 C27 H27 119.8
C27 C28 C29 119.8(3)
C27 C28 H28 120.1
C29 C28 H28 120.1
C28 C29 C24 119.3(3)
C28 C29 C30 119.3(3)
C24 C29 C30 121.4(2)
O4 C30 C31 121.7(2)
O4 C30 C29 120.7(3)
C31 C30 C29 117.5(2)
C22 C31 C32 120.6(3)
C22 C31 C30 120.3(2)
C32 C31 C30 119.0(2)
C33 C32 C31 121.6(2)
C33 C32 H32 119.2
C31 C32 H32 119.2
C32 C33 C34 119.1(2)
C32 C33 H33 120.5
C34 C33 H33 120.5
N5 C34 C33 131.3(2)
N5 C34 C21 109.4(2)
C33 C34 C21 119.3(2)
N5 C35 N4 116.8(2)
N5 C35 C36 125.8(2)
N4 C35 C36 117.4(2)
N6 C36 C40 122.0(2)
N6 C36 C35 114.3(2)
C40 C36 C35 123.8(2)
N6 C37 C38 123.4(3)
N6 C37 H37 118.3
C38 C37 H37 118.3
C39 C38 C37 118.2(3)
C39 C38 H38 120.9
C37 C38 H38 120.9
C38 C39 C40 119.5(3)
C38 C39 H39 120.2
C40 C39 H39 120.2
C39 C40 C36 118.7(3)
C39 C40 H40 120.6
C36 C40 H40 120.6

loop_
_geom_bond_atom_site_label_1
_geom_bond_atom_site_label_2
_geom_bond_distance
Zn1 N4 1.947(2)
Zn1 N1 1.961(2)
Zn1 N3 2.115(2)
Zn1 N6 2.195(2)
N1 C15 1.362(4)
N1 C1 1.366(3)
N2 C15 1.332(3)
N2 C14 1.374(4)
N3 C17 1.340(3)
N3 C16 1.355(3)
N4 C35 1.353(3)
N4 C21 1.364(3)
N5 C35 1.331(3)
N5 C34 1.382(3)
N6 C37 1.326(4)
N6 C36 1.355(3)
O1 C3 1.233(3)
O2 C10 1.224(3)
O3 C23 1.231(3)
O4 C30 1.224(3)
C1 C2 1.397(4)
C1 C14 1.427(4)
C2 C11 1.407(4)
C2 C3 1.479(4)
C3 C4 1.489(4)
C4 C5 1.396(4)
C4 C9 1.396(4)
C5 C6 1.379(4)
C5 H5A 0.9500
C6 C7 1.390(4)
C6 H6 0.9500
C7 C8 1.388(4)
C7 H7 0.9500
C8 C9 1.383(4)
C8 H8 0.9500
C9 C10 1.492(4)
C10 C11 1.476(4)
C11 C12 1.409(4)
C12 C13 1.366(4)
C12 H12 0.9500
C13 C14 1.406(4)
C13 H13 0.9500
C15 C16 1.474(4)
C16 C20 1.378(4)
C17 C18 1.387(4)
C17 H17 0.9500
C18 C19 1.383(4)
C18 H18 0.9500
C19 C20 1.376(4)
C19 H19 0.9500
C20 H20 0.9500
C21 C22 1.396(4)
C21 C34 1.425(3)
C22 C31 1.405(4)
C22 C23 1.480(4)
C23 C24 1.484(4)
C24 C25 1.396(4)
C24 C29 1.398(4)
C25 C26 1.378(4)
C25 H25 0.9500
C26 C27 1.382(4)
C26 H26 0.9500
C27 C28 1.389(4)
C27 H27 0.9500
C28 C29 1.396(4)
C28 H28 0.9500
C29 C30 1.497(4)
C30 C31 1.486(4)
C31 C32 1.410(4)
C32 C33 1.374(4)
C32 H32 0.9500
C33 C34 1.398(4)
C33 H33 0.9500
C35 C36 1.468(4)
C36 C40 1.388(4)
C37 C38 1.390(4)
C37 H37 0.9500
C38 C39 1.378(4)
C38 H38 0.9500
C39 C40 1.383(4)
C39 H39 0.9500
C40 H40 0.9500
